data_7242387
loop_
_publ_author_name
'Pham, Thanh Chung'
'Choi, Yeonghwan'
'Bae, Chaeeon'
'Tran, Cong So'
'Kim, Dongwon'
'Jung, Ok-Sang'
'Kang, Yong-Cheol'
'Seo, SungYong'
'Kim, Hyun Sung'
'Yun, Hwayoung'
'Zhou, Xin'
'Lee, Songyi'

_publ_section_title
;
 A molecular design towards sulfonyl aza-BODIPY based NIR fluorescent and
 colorimetric probe for selective cysteine detection
;
_journal_issue 17
_journal_name_full 'RSC Advances'
_journal_page_first 10154
_journal_page_last 10158
_journal_paper_doi 10.1039/D0RA10567H
_journal_volume 11
_journal_year 2021
_chemical_formula_sum 'C44 H26 B F2 N7 O14 S2'
_chemical_formula_weight 989.65
_space_group_crystal_system monoclinic
_space_group_IT_number 14
_space_group_name_Hall '-P 2ybc'
_space_group_name_H-M_alt 'P 1 21/c 1'
_atom_sites_solution_hydrogens geom
_audit_creation_method SHELXL-2018/3
_audit_update_record
;
2021-02-23 deposited with the CCDC.	2021-03-03 downloaded from the CCDC.
;
_cell_angle_alpha 90
_cell_angle_beta 102.391(4)
_cell_angle_gamma 90
_cell_formula_units_Z 4
_cell_length_a 17.300(4)
_cell_length_b 26.810(6)
_cell_length_c 9.422(2)
_cell_measurement_reflns_used 2574
_cell_measurement_temperature 193(2)
_cell_measurement_theta_max 21.68
_cell_measurement_theta_min 2.34
_cell_volume 4268.3(16)
_computing_cell_refinement 'Bruker APEX software'
_computing_data_collection 'Bruker APEX software'
_computing_data_reduction 'Bruker APEX software'
_computing_molecular_graphics ORTEP
_computing_publication_material CIFTAB
_computing_structure_refinement SHELXL
_computing_structure_solution 'SHELXT 2018/2 (Sheldrick, 2018)'
_diffrn_ambient_temperature 193(2)
_diffrn_measured_fraction_theta_full 0.997
_diffrn_measured_fraction_theta_max 0.997
_diffrn_measurement_device_type 'CCD detector'
_diffrn_measurement_method 'phi and omega scans'
_diffrn_radiation_type MoK\a
_diffrn_radiation_wavelength 0.71073
_diffrn_reflns_av_R_equivalents 0.1133
_diffrn_reflns_av_unetI/netI 0.0695
_diffrn_reflns_Laue_measured_fraction_full 0.997
_diffrn_reflns_Laue_measured_fraction_max 0.997
_diffrn_reflns_limit_h_max 20
_diffrn_reflns_limit_h_min -20
_diffrn_reflns_limit_k_max 31
_diffrn_reflns_limit_k_min -31
_diffrn_reflns_limit_l_max 11
_diffrn_reflns_limit_l_min -11
_diffrn_reflns_number 52201
_diffrn_reflns_point_group_measured_fraction_full 0.997
_diffrn_reflns_point_group_measured_fraction_max 0.997
_diffrn_reflns_theta_full 24.592
_diffrn_reflns_theta_max 24.592
_diffrn_reflns_theta_min 1.424
_diffrn_source 'fine-focus sealed tube'
_exptl_absorpt_coefficient_mu 0.214
_exptl_absorpt_correction_T_max 0.7451
_exptl_absorpt_correction_T_min 0.5830
_exptl_absorpt_correction_type multi-scan
_exptl_absorpt_process_details SADABS
_exptl_crystal_colour brown
_exptl_crystal_density_diffrn 1.540
_exptl_crystal_description block
_exptl_crystal_F_000 2024
_exptl_crystal_size_max 0.200
_exptl_crystal_size_mid 0.080
_exptl_crystal_size_min 0.070
_refine_diff_density_max 0.220
_refine_diff_density_min -0.355
_refine_diff_density_rms 0.058
_refine_ls_extinction_method none
_refine_ls_goodness_of_fit_ref 1.023
_refine_ls_hydrogen_treatment constr
_refine_ls_matrix_type full
_refine_ls_number_parameters 631
_refine_ls_number_reflns 7149
_refine_ls_number_restraints 0
_refine_ls_restrained_S_all 1.023
_refine_ls_R_factor_all 0.0928
_refine_ls_R_factor_gt 0.0494
_refine_ls_shift/su_max 0.001
_refine_ls_shift/su_mean 0.000
_refine_ls_structure_factor_coef Fsqd
_refine_ls_weighting_details 'w=1/[\s^2^(Fo^2^)+(0.0407P)^2^+2.5127P] where P=(Fo^2^+2Fc^2^)/3'
_refine_ls_weighting_scheme calc
_refine_ls_wR_factor_gt 0.1007
_refine_ls_wR_factor_ref 0.1204
_reflns_Friedel_coverage 0.000
_reflns_number_gt 4632
_reflns_number_total 7149
_reflns_threshold_expression 'I > 2\s(I)'
_cod_data_source_file d0ra10567h2.cif
_cod_data_source_block G64_a
_cod_depositor_comments
;
The following automatic conversions were performed:

data item '_exptl_absorpt_correction_type' value 'MULTI-SCAN' was
changed to 'multi-scan' in accordance with the
/home/data/users/saulius/crontab/automatic-downloads/rss-feeds/RSC/lib/dictionaries/cif_core.dic
dictionary named 'cif_core.dic' version 2.4.2 last updated on
2011-04-26.

Automatic conversion script
Id: cif_fix_values 7556 2019-12-06 15:28:31Z antanas 
;
_cod_original_cell_volume 4268.3(17)
_cod_original_sg_symbol_H-M 'P 21/c'
_cod_database_code 7242387
_shelx_shelxl_version_number 2018/3
_shelx_space_group_comment
; 
The symmetry employed for this shelxl refinement is uniquely defined 
by the following loop, which should always be used as a source of 
symmetry information in preference to the above space-group names. 
They are only intended as comments. 
;
_shelx_estimated_absorpt_t_min 0.958
_shelx_estimated_absorpt_t_max 0.985

loop_
_space_group_symop_operation_xyz
'x, y, z'
'-x, y+1/2, -z+1/2'
'-x, -y, -z'
'x, -y-1/2, z-1/2'

loop_
_atom_site_label
_atom_site_type_symbol
_atom_site_fract_x
_atom_site_fract_y
_atom_site_fract_z
_atom_site_U_iso_or_equiv
_atom_site_adp_type
_atom_site_occupancy
_atom_site_site_symmetry_order
_atom_site_calc_flag
_atom_site_refinement_flags_posn
_atom_site_refinement_flags_adp
_atom_site_refinement_flags_occupancy
_atom_site_disorder_assembly
_atom_site_disorder_group
B1 B 0.4052(2) 0.70054(14) 0.7702(4) 0.0295(9) Uani 1 1 d . . . . .
C2 C 0.17979(19) 0.80321(12) 0.8991(4) 0.0299(8) Uani 1 1 d . . . . .
C3 C 0.1309(2) 0.84089(13) 0.8295(4) 0.0389(9) Uani 1 1 d . . . . .
H3 H 0.146591 0.859818 0.755186 0.047 Uiso 1 1 calc R U . . .
C4 C 0.0596(2) 0.85113(15) 0.8675(5) 0.0522(11) Uani 1 1 d . . . . .
H4 H 0.026755 0.877149 0.819696 0.063 Uiso 1 1 calc R U . . .
C5 C 0.0360(2) 0.82341(16) 0.9753(5) 0.0587(12) Uani 1 1 d . . . . .
H5 H -0.013217 0.830123 1.000839 0.070 Uiso 1 1 calc R U . . .
C6 C 0.0840(2) 0.78650(15) 1.0443(5) 0.0529(11) Uani 1 1 d . . . . .
H6 H 0.068417 0.768000 1.119556 0.064 Uiso 1 1 calc R U . . .
C7 C 0.1548(2) 0.77569(14) 1.0062(4) 0.0412(10) Uani 1 1 d . . . . .
H7 H 0.186828 0.749226 1.053442 0.049 Uiso 1 1 calc R U . . .
C8 C 0.25441(19) 0.79215(11) 0.8561(4) 0.0282(8) Uani 1 1 d . . . . .
C9 C 0.3058(2) 0.82386(12) 0.8088(4) 0.0313(8) Uani 1 1 d . . . . .
H9 H 0.298639 0.858774 0.794483 0.038 Uiso 1 1 calc R U . . .
C10 C 0.37092(19) 0.79620(12) 0.7849(4) 0.0285(8) Uani 1 1 d . . . . .
C11 C 0.28762(19) 0.74348(12) 0.8514(3) 0.0261(8) Uani 1 1 d . . . . .
C12 C 0.28310(19) 0.65842(11) 0.8384(3) 0.0250(8) Uani 1 1 d . . . . .
C13 C 0.25487(18) 0.61005(11) 0.8629(3) 0.0251(8) Uani 1 1 d . . . . .
C14 C 0.30796(18) 0.57750(12) 0.8217(3) 0.0266(8) Uani 1 1 d . . . . .
H14 H 0.306206 0.542175 0.828406 0.032 Uiso 1 1 calc R U . . .
C15 C 0.36467(19) 0.60471(11) 0.7687(3) 0.0249(8) Uani 1 1 d . . . . .
C16 C 0.18396(19) 0.59752(12) 0.9173(3) 0.0279(8) Uani 1 1 d . . . . .
C17 C 0.1785(2) 0.55115(12) 0.9816(4) 0.0340(9) Uani 1 1 d . . . . .
H17 H 0.220985 0.528070 0.990872 0.041 Uiso 1 1 calc R U . . .
C18 C 0.1117(2) 0.53865(14) 1.0317(4) 0.0416(10) Uani 1 1 d . . . . .
H18 H 0.108950 0.507221 1.076951 0.050 Uiso 1 1 calc R U . . .
C19 C 0.0487(2) 0.57140(14) 1.0167(4) 0.0431(10) Uani 1 1 d . . . . .
H19 H 0.002571 0.562393 1.050133 0.052 Uiso 1 1 calc R U . . .
C20 C 0.0534(2) 0.61694(14) 0.9532(4) 0.0443(10) Uani 1 1 d . . . . .
H20 H 0.010243 0.639533 0.942883 0.053 Uiso 1 1 calc R U . . .
C21 C 0.1205(2) 0.63045(13) 0.9038(4) 0.0391(9) Uani 1 1 d . . . . .
H21 H 0.123128 0.662249 0.860627 0.047 Uiso 1 1 calc R U . . .
C22 C 0.4431(2) 0.81803(11) 0.7542(4) 0.0277(8) Uani 1 1 d . . . . .
C23 C 0.5181(2) 0.79967(12) 0.8148(4) 0.0315(8) Uani 1 1 d . . . . .
H23 H 0.523105 0.769389 0.868370 0.038 Uiso 1 1 calc R U . . .
C24 C 0.5852(2) 0.82473(12) 0.7983(4) 0.0307(8) Uani 1 1 d . . . . .
H24 H 0.636252 0.811912 0.839797 0.037 Uiso 1 1 calc R U . . .
C25 C 0.5770(2) 0.86872(12) 0.7206(3) 0.0273(8) Uani 1 1 d . . . . .
C26 C 0.5041(2) 0.88786(12) 0.6556(3) 0.0293(8) Uani 1 1 d . . . . .
H26 H 0.499735 0.917847 0.600790 0.035 Uiso 1 1 calc R U . . .
C27 C 0.4374(2) 0.86201(12) 0.6727(4) 0.0316(8) Uani 1 1 d . . . . .
H27 H 0.386523 0.874428 0.628101 0.038 Uiso 1 1 calc R U . . .
C28 C 0.69142(19) 0.87299(11) 0.4854(3) 0.0243(7) Uani 1 1 d . . . . .
C29 C 0.6310(2) 0.85913(12) 0.3707(3) 0.0308(8) Uani 1 1 d . . . . .
H29 H 0.580261 0.874046 0.359860 0.037 Uiso 1 1 calc R U . . .
C30 C 0.6441(2) 0.82363(12) 0.2716(4) 0.0354(9) Uani 1 1 d . . . . .
H30 H 0.602245 0.812785 0.195242 0.043 Uiso 1 1 calc R U . . .
C31 C 0.7188(2) 0.80461(12) 0.2867(4) 0.0327(9) Uani 1 1 d . . . . .
C32 C 0.7802(2) 0.81697(12) 0.3991(4) 0.0315(8) Uani 1 1 d . . . . .
H32 H 0.831477 0.803105 0.406560 0.038 Uiso 1 1 calc R U . . .
C33 C 0.76474(19) 0.85034(12) 0.5011(4) 0.0282(8) Uani 1 1 d . . . . .
C34 C 0.42932(18) 0.58314(11) 0.7107(3) 0.0240(7) Uani 1 1 d . . . . .
C35 C 0.46248(19) 0.53812(11) 0.7689(4) 0.0271(8) Uani 1 1 d . . . . .
H35 H 0.441925 0.522359 0.843208 0.032 Uiso 1 1 calc R U . . .
C36 C 0.52401(19) 0.51600(11) 0.7215(3) 0.0259(8) Uani 1 1 d . . . . .
H36 H 0.546151 0.485443 0.762272 0.031 Uiso 1 1 calc R U . . .
C37 C 0.55274(19) 0.53945(12) 0.6130(3) 0.0256(8) Uani 1 1 d . . . . .
C38 C 0.51953(19) 0.58238(12) 0.5478(3) 0.0274(8) Uani 1 1 d . . . . .
H38 H 0.539238 0.597133 0.470963 0.033 Uiso 1 1 calc R U . . .
C39 C 0.45739(19) 0.60378(11) 0.5950(3) 0.0274(8) Uani 1 1 d . . . . .
H39 H 0.433140 0.632983 0.548363 0.033 Uiso 1 1 calc R U . . .
C40 C 0.76222(18) 0.50339(12) 0.5576(3) 0.0254(8) Uani 1 1 d . . . . .
C41 C 0.7867(2) 0.45741(12) 0.5164(4) 0.0319(8) Uani 1 1 d . . . . .
H41 H 0.761543 0.427925 0.539374 0.038 Uiso 1 1 calc R U . . .
C42 C 0.8473(2) 0.45387(13) 0.4422(4) 0.0347(9) Uani 1 1 d . . . . .
H42 H 0.864101 0.422361 0.413882 0.042 Uiso 1 1 calc R U . . .
C43 C 0.88255(19) 0.49717(14) 0.4104(3) 0.0316(8) Uani 1 1 d . . . . .
C44 C 0.8606(2) 0.54341(13) 0.4499(4) 0.0345(9) Uani 1 1 d . . . . .
H44 H 0.886417 0.572649 0.426850 0.041 Uiso 1 1 calc R U . . .
C45 C 0.8004(2) 0.54637(12) 0.5235(3) 0.0291(8) Uani 1 1 d . . . . .
N46 N 0.25253(15) 0.70125(9) 0.8709(3) 0.0274(6) Uani 1 1 d . . . . .
N47 N 0.34977(15) 0.65469(9) 0.7782(3) 0.0246(6) Uani 1 1 d . . . . .
N48 N 0.35927(16) 0.74703(9) 0.8078(3) 0.0267(6) Uani 1 1 d . . . . .
N49 N 0.82943(19) 0.85962(11) 0.6274(4) 0.0449(8) Uani 1 1 d . . . . .
N50 N 0.95020(19) 0.49322(15) 0.3387(3) 0.0453(8) Uani 1 1 d . . . . .
O53 O 0.61601(12) 0.51867(8) 0.5590(2) 0.0301(5) Uani 1 1 d . . . . .
O54 O 0.71487(13) 0.53897(8) 0.7824(2) 0.0341(6) Uani 1 1 d . . . . .
O55 O 0.68428(14) 0.45206(8) 0.7130(3) 0.0377(6) Uani 1 1 d . . . . .
O56 O 0.64903(13) 0.89570(8) 0.7298(2) 0.0306(6) Uani 1 1 d . . . . .
O57 O 0.60660(13) 0.94994(8) 0.5184(2) 0.0331(6) Uani 1 1 d . . . . .
O58 O 0.74367(13) 0.94781(8) 0.6567(2) 0.0347(6) Uani 1 1 d . . . . .
N59 N 0.7349(2) 0.76931(11) 0.1763(4) 0.0469(9) Uani 1 1 d . . . . .
N60 N 0.7782(2) 0.59684(11) 0.5618(3) 0.0404(8) Uani 1 1 d . . . . .
O61 O 0.81424(17) 0.85584(10) 0.7466(3) 0.0527(7) Uani 1 1 d . . . . .
O62 O 0.89417(18) 0.86864(15) 0.6036(4) 0.0905(12) Uani 1 1 d . . . . .
O63 O 0.8028(2) 0.75526(11) 0.1874(3) 0.0669(9) Uani 1 1 d . . . . .
O64 O 0.6792(2) 0.75629(11) 0.0809(3) 0.0668(9) Uani 1 1 d . . . . .
O65 O 0.70869(17) 0.60661(9) 0.5457(3) 0.0453(7) Uani 1 1 d . . . . .
O66 O 0.83216(19) 0.62586(11) 0.6050(4) 0.0759(10) Uani 1 1 d . . . . .
O67 O 0.97333(19) 0.53155(12) 0.2925(3) 0.0709(10) Uani 1 1 d . . . . .
O68 O 0.98056(16) 0.45241(12) 0.3334(3) 0.0559(8) Uani 1 1 d . . . . .
S69 S 0.67235(5) 0.92259(3) 0.59640(9) 0.0278(2) Uani 1 1 d . . . . .
S70 S 0.69356(5) 0.50239(3) 0.67230(9) 0.0286(2) Uani 1 1 d . . . . .
F71 F 0.47476(11) 0.69291(7) 0.8704(2) 0.0465(6) Uani 1 1 d . . . . .
F72 F 0.41965(14) 0.70779(7) 0.6341(2) 0.0506(6) Uani 1 1 d . . . . .

loop_
_atom_site_aniso_label
_atom_site_aniso_U_11
_atom_site_aniso_U_22
_atom_site_aniso_U_33
_atom_site_aniso_U_23
_atom_site_aniso_U_13
_atom_site_aniso_U_12
B1 0.033(2) 0.023(2) 0.036(2) -0.0025(18) 0.014(2) -0.0014(18)
C2 0.025(2) 0.0255(18) 0.038(2) -0.0068(16) 0.0056(17) 0.0003(16)
C3 0.033(2) 0.030(2) 0.051(2) -0.0012(17) 0.0054(19) 0.0051(18)
C4 0.034(2) 0.044(3) 0.075(3) -0.004(2) 0.006(2) 0.013(2)
C5 0.037(3) 0.057(3) 0.088(4) -0.008(3) 0.029(3) 0.008(2)
C6 0.050(3) 0.054(3) 0.065(3) 0.000(2) 0.033(2) 0.008(2)
C7 0.038(2) 0.042(2) 0.047(2) 0.0014(18) 0.015(2) 0.0113(18)
C8 0.027(2) 0.0249(19) 0.032(2) -0.0023(15) 0.0061(16) 0.0043(15)
C9 0.033(2) 0.0200(18) 0.041(2) -0.0014(15) 0.0073(18) 0.0034(16)
C10 0.028(2) 0.0245(19) 0.032(2) 0.0028(15) 0.0048(16) -0.0003(16)
C11 0.0232(19) 0.0232(19) 0.033(2) -0.0029(14) 0.0097(16) -0.0010(15)
C12 0.0237(19) 0.0244(19) 0.0292(19) -0.0031(14) 0.0106(16) -0.0005(15)
C13 0.0219(19) 0.0255(18) 0.0283(19) -0.0009(14) 0.0059(15) -0.0014(15)
C14 0.0242(19) 0.0212(17) 0.035(2) -0.0012(15) 0.0081(16) -0.0029(15)
C15 0.0259(19) 0.0209(18) 0.0278(19) -0.0016(14) 0.0059(15) 0.0005(15)
C16 0.024(2) 0.0299(19) 0.0307(19) -0.0037(15) 0.0080(16) -0.0031(16)
C17 0.035(2) 0.030(2) 0.040(2) 0.0024(16) 0.0150(18) -0.0022(17)
C18 0.044(3) 0.043(2) 0.042(2) 0.0049(18) 0.018(2) -0.013(2)
C19 0.035(2) 0.052(3) 0.050(3) -0.0034(19) 0.025(2) -0.011(2)
C20 0.030(2) 0.048(2) 0.059(3) -0.003(2) 0.020(2) -0.0019(19)
C21 0.031(2) 0.035(2) 0.056(3) 0.0012(18) 0.0187(19) 0.0001(18)
C22 0.029(2) 0.0237(18) 0.032(2) -0.0064(15) 0.0106(16) 0.0002(16)
C23 0.034(2) 0.0197(18) 0.042(2) -0.0008(15) 0.0104(18) -0.0017(16)
C24 0.030(2) 0.0277(19) 0.035(2) -0.0003(15) 0.0092(17) 0.0004(16)
C25 0.029(2) 0.0305(19) 0.0243(19) -0.0040(15) 0.0112(16) -0.0037(16)
C26 0.036(2) 0.0246(18) 0.030(2) 0.0035(14) 0.0134(17) 0.0019(16)
C27 0.030(2) 0.031(2) 0.034(2) 0.0007(16) 0.0086(17) 0.0045(16)
C28 0.027(2) 0.0224(17) 0.0239(18) 0.0045(14) 0.0072(15) -0.0037(15)
C29 0.030(2) 0.031(2) 0.032(2) 0.0016(15) 0.0079(17) 0.0007(16)
C30 0.047(3) 0.032(2) 0.026(2) 0.0008(15) 0.0045(18) -0.0045(18)
C31 0.047(2) 0.0238(19) 0.031(2) 0.0016(15) 0.0169(19) 0.0027(17)
C32 0.032(2) 0.0280(19) 0.038(2) 0.0045(16) 0.0170(18) 0.0043(16)
C33 0.0226(19) 0.0317(19) 0.030(2) 0.0014(15) 0.0053(16) -0.0037(16)
C34 0.0228(18) 0.0228(18) 0.0279(19) -0.0035(14) 0.0090(15) -0.0025(14)
C35 0.028(2) 0.0230(18) 0.032(2) 0.0028(14) 0.0120(16) -0.0039(15)
C36 0.0264(19) 0.0217(18) 0.0311(19) 0.0010(14) 0.0094(16) 0.0009(15)
C37 0.0223(19) 0.0288(19) 0.0261(19) -0.0095(15) 0.0064(15) -0.0002(15)
C38 0.033(2) 0.0268(19) 0.0234(18) 0.0011(14) 0.0089(16) -0.0006(16)
C39 0.030(2) 0.0212(18) 0.0303(19) 0.0009(14) 0.0062(16) 0.0025(15)
C40 0.0217(18) 0.0302(19) 0.0250(18) -0.0010(14) 0.0062(15) 0.0020(15)
C41 0.033(2) 0.028(2) 0.037(2) -0.0017(15) 0.0113(17) -0.0007(16)
C42 0.032(2) 0.039(2) 0.034(2) -0.0049(16) 0.0084(17) 0.0064(17)
C43 0.0231(19) 0.046(2) 0.0250(19) -0.0033(16) 0.0045(15) 0.0027(17)
C44 0.032(2) 0.041(2) 0.031(2) 0.0024(16) 0.0061(17) -0.0066(17)
C45 0.031(2) 0.0278(19) 0.029(2) -0.0037(15) 0.0070(16) 0.0011(16)
N46 0.0279(16) 0.0246(16) 0.0309(16) -0.0013(12) 0.0090(13) -0.0001(13)
N47 0.0226(16) 0.0219(15) 0.0312(16) -0.0010(12) 0.0101(13) -0.0006(12)
N48 0.0274(16) 0.0223(15) 0.0321(16) 0.0004(12) 0.0105(13) -0.0007(12)
N49 0.034(2) 0.046(2) 0.052(2) -0.0057(16) 0.0031(18) 0.0065(16)
N50 0.035(2) 0.073(3) 0.0304(19) -0.0098(17) 0.0111(15) -0.011(2)
O53 0.0239(13) 0.0370(14) 0.0303(13) -0.0046(10) 0.0078(11) 0.0071(10)
O54 0.0355(15) 0.0380(14) 0.0295(14) -0.0069(11) 0.0084(11) 0.0042(11)
O55 0.0391(15) 0.0293(14) 0.0497(16) 0.0080(11) 0.0203(13) 0.0027(11)
O56 0.0336(14) 0.0354(13) 0.0245(13) 0.0008(10) 0.0102(11) -0.0065(11)
O57 0.0360(15) 0.0306(13) 0.0344(14) 0.0042(10) 0.0112(11) 0.0072(11)
O58 0.0370(15) 0.0285(13) 0.0383(14) -0.0011(11) 0.0070(12) -0.0103(11)
N59 0.071(3) 0.0349(19) 0.039(2) -0.0046(16) 0.019(2) 0.0111(19)
N60 0.054(2) 0.0320(18) 0.0383(19) -0.0046(14) 0.0168(17) -0.0026(18)
O61 0.063(2) 0.0527(18) 0.0362(17) 0.0001(13) -0.0025(15) 0.0106(14)
O62 0.0291(18) 0.150(4) 0.093(3) -0.028(2) 0.0140(18) -0.019(2)
O63 0.075(2) 0.057(2) 0.074(2) -0.0167(16) 0.0278(18) 0.0241(17)
O64 0.091(2) 0.061(2) 0.0457(19) -0.0224(15) 0.0087(18) 0.0128(18)
O65 0.0545(19) 0.0361(15) 0.0469(17) 0.0028(12) 0.0145(14) 0.0172(14)
O66 0.072(2) 0.0480(19) 0.115(3) -0.0349(18) 0.037(2) -0.0247(17)
O67 0.078(2) 0.076(2) 0.075(2) -0.0143(17) 0.0535(19) -0.0267(18)
O68 0.0377(17) 0.083(2) 0.0510(18) -0.0108(16) 0.0186(14) 0.0132(16)
S69 0.0334(5) 0.0240(5) 0.0282(5) -0.0005(4) 0.0118(4) -0.0030(4)
S70 0.0272(5) 0.0301(5) 0.0303(5) -0.0003(4) 0.0104(4) 0.0035(4)
F71 0.0251(12) 0.0266(11) 0.0842(17) 0.0023(10) 0.0039(11) 0.0002(9)
F72 0.0828(17) 0.0274(11) 0.0560(15) -0.0042(9) 0.0467(13) -0.0085(11)

loop_
_atom_type_symbol
_atom_type_description
_atom_type_scat_dispersion_real
_atom_type_scat_dispersion_imag
_atom_type_scat_source
C C 0.0033 0.0016 'International Tables Vol C Tables 4.2.6.8 and 6.1.1.4'
H H 0.0000 0.0000 'International Tables Vol C Tables 4.2.6.8 and 6.1.1.4'
B B 0.0013 0.0007 'International Tables Vol C Tables 4.2.6.8 and 6.1.1.4'
N N 0.0061 0.0033 'International Tables Vol C Tables 4.2.6.8 and 6.1.1.4'
O O 0.0106 0.0060 'International Tables Vol C Tables 4.2.6.8 and 6.1.1.4'
S S 0.1246 0.1234 'International Tables Vol C Tables 4.2.6.8 and 6.1.1.4'
F F 0.0171 0.0103 'International Tables Vol C Tables 4.2.6.8 and 6.1.1.4'

loop_
_geom_angle_atom_site_label_1
_geom_angle_atom_site_label_2
_geom_angle_atom_site_label_3
_geom_angle
_geom_angle_site_symmetry_1
_geom_angle_site_symmetry_3
_geom_angle_publ_flag
F72 B1 F71 110.7(3) . . ?
F72 B1 N48 107.6(3) . . ?
F71 B1 N48 112.1(3) . . ?
F72 B1 N47 113.0(3) . . ?
F71 B1 N47 107.7(3) . . ?
N48 B1 N47 105.6(3) . . ?
C3 C2 C7 118.4(3) . . ?
C3 C2 C8 120.0(3) . . ?
C7 C2 C8 121.5(3) . . ?
C4 C3 C2 120.6(4) . . ?
C4 C3 H3 119.7 . . ?
C2 C3 H3 119.7 . . ?
C3 C4 C5 120.1(4) . . ?
C3 C4 H4 119.9 . . ?
C5 C4 H4 119.9 . . ?
C6 C5 C4 119.5(4) . . ?
C6 C5 H5 120.3 . . ?
C4 C5 H5 120.3 . . ?
C5 C6 C7 120.8(4) . . ?
C5 C6 H6 119.6 . . ?
C7 C6 H6 119.6 . . ?
C6 C7 C2 120.6(4) . . ?
C6 C7 H7 119.7 . . ?
C2 C7 H7 119.7 . . ?
C9 C8 C11 105.2(3) . . ?
C9 C8 C2 129.5(3) . . ?
C11 C8 C2 125.3(3) . . ?
C8 C9 C10 108.8(3) . . ?
C8 C9 H9 125.6 . . ?
C10 C9 H9 125.6 . . ?
N48 C10 C9 109.6(3) . . ?
N48 C10 C22 125.6(3) . . ?
C9 C10 C22 124.6(3) . . ?
N46 C11 N48 124.6(3) . . ?
N46 C11 C8 125.4(3) . . ?
N48 C11 C8 109.7(3) . . ?
N46 C12 N47 124.2(3) . . ?
N46 C12 C13 125.7(3) . . ?
N47 C12 C13 110.1(3) . . ?
C14 C13 C12 105.0(3) . . ?
C14 C13 C16 127.6(3) . . ?
C12 C13 C16 127.4(3) . . ?
C13 C14 C15 109.3(3) . . ?
C13 C14 H14 125.4 . . ?
C15 C14 H14 125.4 . . ?
N47 C15 C14 109.3(3) . . ?
N47 C15 C34 125.4(3) . . ?
C14 C15 C34 125.3(3) . . ?
C21 C16 C17 118.6(3) . . ?
C21 C16 C13 121.7(3) . . ?
C17 C16 C13 119.7(3) . . ?
C18 C17 C16 120.3(3) . . ?
C18 C17 H17 119.9 . . ?
C16 C17 H17 119.9 . . ?
C17 C18 C19 120.7(3) . . ?
C17 C18 H18 119.7 . . ?
C19 C18 H18 119.7 . . ?
C20 C19 C18 119.4(3) . . ?
C20 C19 H19 120.3 . . ?
C18 C19 H19 120.3 . . ?
C19 C20 C21 120.7(4) . . ?
C19 C20 H20 119.6 . . ?
C21 C20 H20 119.6 . . ?
C20 C21 C16 120.2(3) . . ?
C20 C21 H21 119.9 . . ?
C16 C21 H21 119.9 . . ?
C23 C22 C27 118.3(3) . . ?
C23 C22 C10 122.5(3) . . ?
C27 C22 C10 118.8(3) . . ?
C24 C23 C22 121.0(3) . . ?
C24 C23 H23 119.5 . . ?
C22 C23 H23 119.5 . . ?
C25 C24 C23 118.9(3) . . ?
C25 C24 H24 120.6 . . ?
C23 C24 H24 120.6 . . ?
C26 C25 C24 122.3(3) . . ?
C26 C25 O56 122.8(3) . . ?
C24 C25 O56 114.4(3) . . ?
C25 C26 C27 117.9(3) . . ?
C25 C26 H26 121.0 . . ?
C27 C26 H26 121.0 . . ?
C26 C27 C22 121.5(3) . . ?
C26 C27 H27 119.3 . . ?
C22 C27 H27 119.3 . . ?
C29 C28 C33 119.1(3) . . ?
C29 C28 S69 117.3(2) . . ?
C33 C28 S69 123.4(3) . . ?
C28 C29 C30 120.4(3) . . ?
C28 C29 H29 119.8 . . ?
C30 C29 H29 119.8 . . ?
C31 C30 C29 118.3(3) . . ?
C31 C30 H30 120.9 . . ?
C29 C30 H30 120.9 . . ?
C30 C31 C32 123.3(3) . . ?
C30 C31 N59 118.9(3) . . ?
C32 C31 N59 117.8(3) . . ?
C31 C32 C33 117.4(3) . . ?
C31 C32 H32 121.3 . . ?
C33 C32 H32 121.3 . . ?
C32 C33 C28 121.3(3) . . ?
C32 C33 N49 116.5(3) . . ?
C28 C33 N49 122.2(3) . . ?
C35 C34 C39 117.7(3) . . ?
C35 C34 C15 118.5(3) . . ?
C39 C34 C15 123.7(3) . . ?
C36 C35 C34 121.8(3) . . ?
C36 C35 H35 119.1 . . ?
C34 C35 H35 119.1 . . ?
C35 C36 C37 118.1(3) . . ?
C35 C36 H36 120.9 . . ?
C37 C36 H36 120.9 . . ?
C38 C37 C36 122.1(3) . . ?
C38 C37 O53 116.8(3) . . ?
C36 C37 O53 121.0(3) . . ?
C37 C38 C39 119.2(3) . . ?
C37 C38 H38 120.4 . . ?
C39 C38 H38 120.4 . . ?
C38 C39 C34 120.9(3) . . ?
C38 C39 H39 119.6 . . ?
C34 C39 H39 119.6 . . ?
C41 C40 C45 118.7(3) . . ?
C41 C40 S70 116.3(2) . . ?
C45 C40 S70 124.4(2) . . ?
C42 C41 C40 120.9(3) . . ?
C42 C41 H41 119.5 . . ?
C40 C41 H41 119.5 . . ?
C43 C42 C41 118.2(3) . . ?
C43 C42 H42 120.9 . . ?
C41 C42 H42 120.9 . . ?
C44 C43 C42 122.9(3) . . ?
C44 C43 N50 118.8(3) . . ?
C42 C43 N50 118.1(3) . . ?
C43 C44 C45 118.3(3) . . ?
C43 C44 H44 120.9 . . ?
C45 C44 H44 120.9 . . ?
C44 C45 C40 121.0(3) . . ?
C44 C45 N60 116.3(3) . . ?
C40 C45 N60 122.7(3) . . ?
C11 N46 C12 119.5(3) . . ?
C15 N47 C12 106.3(2) . . ?
C15 N47 B1 129.5(3) . . ?
C12 N47 B1 122.0(2) . . ?
C10 N48 C11 106.6(3) . . ?
C10 N48 B1 129.8(3) . . ?
C11 N48 B1 122.9(3) . . ?
O61 N49 O62 125.5(4) . . ?
O61 N49 C33 117.2(3) . . ?
O62 N49 C33 117.2(3) . . ?
O67 N50 O68 124.4(3) . . ?
O67 N50 C43 117.2(4) . . ?
O68 N50 C43 118.3(3) . . ?
C37 O53 S70 118.28(19) . . ?
C25 O56 S69 123.6(2) . . ?
O63 N59 O64 124.8(3) . . ?
O63 N59 C31 117.6(4) . . ?
O64 N59 C31 117.7(4) . . ?
O65 N60 O66 125.1(3) . . ?
O65 N60 C45 118.2(3) . . ?
O66 N60 C45 116.6(3) . . ?
O58 S69 O57 119.61(14) . . ?
O58 S69 O56 104.43(13) . . ?
O57 S69 O56 109.61(13) . . ?
O58 S69 C28 109.87(15) . . ?
O57 S69 C28 108.27(15) . . ?
O56 S69 C28 103.91(13) . . ?
O54 S70 O55 119.07(14) . . ?
O54 S70 O53 110.59(13) . . ?
O55 S70 O53 108.35(14) . . ?
O54 S70 C40 109.46(15) . . ?
O55 S70 C40 107.99(14) . . ?
O53 S70 C40 99.59(13) . . ?

loop_
_geom_bond_atom_site_label_1
_geom_bond_atom_site_label_2
_geom_bond_distance
_geom_bond_site_symmetry_2
_geom_bond_publ_flag
B1 F72 1.372(4) . ?
B1 F71 1.376(4) . ?
B1 N48 1.559(4) . ?
B1 N47 1.571(4) . ?
C2 C3 1.388(5) . ?
C2 C7 1.391(5) . ?
C2 C8 1.464(4) . ?
C3 C4 1.384(5) . ?
C3 H3 0.9500 . ?
C4 C5 1.390(6) . ?
C4 H4 0.9500 . ?
C5 C6 1.363(6) . ?
C5 H5 0.9500 . ?
C6 C7 1.380(5) . ?
C6 H6 0.9500 . ?
C7 H7 0.9500 . ?
C8 C9 1.372(4) . ?
C8 C11 1.430(4) . ?
C9 C10 1.406(4) . ?
C9 H9 0.9500 . ?
C10 N48 1.358(4) . ?
C10 C22 1.464(4) . ?
C11 N46 1.316(4) . ?
C11 N48 1.390(4) . ?
C12 N46 1.327(4) . ?
C12 N47 1.394(4) . ?
C12 C13 1.422(4) . ?
C13 C14 1.381(4) . ?
C13 C16 1.467(4) . ?
C14 C15 1.398(4) . ?
C14 H14 0.9500 . ?
C15 N47 1.371(4) . ?
C15 C34 1.465(4) . ?
C16 C21 1.393(5) . ?
C16 C17 1.395(4) . ?
C17 C18 1.381(5) . ?
C17 H17 0.9500 . ?
C18 C19 1.383(5) . ?
C18 H18 0.9500 . ?
C19 C20 1.369(5) . ?
C19 H19 0.9500 . ?
C20 C21 1.388(5) . ?
C20 H20 0.9500 . ?
C21 H21 0.9500 . ?
C22 C23 1.389(5) . ?
C22 C27 1.399(4) . ?
C23 C24 1.380(4) . ?
C23 H23 0.9500 . ?
C24 C25 1.379(4) . ?
C24 H24 0.9500 . ?
C25 C26 1.378(5) . ?
C25 O56 1.427(4) . ?
C26 C27 1.386(4) . ?
C26 H26 0.9500 . ?
C27 H27 0.9500 . ?
C28 C29 1.383(4) . ?
C28 C33 1.385(4) . ?
C28 S69 1.766(3) . ?
C29 C30 1.385(5) . ?
C29 H29 0.9500 . ?
C30 C31 1.368(5) . ?
C30 H30 0.9500 . ?
C31 C32 1.371(5) . ?
C31 N59 1.476(4) . ?
C32 C33 1.380(4) . ?
C32 H32 0.9500 . ?
C33 N49 1.469(4) . ?
C34 C35 1.397(4) . ?
C34 C39 1.400(4) . ?
C35 C36 1.374(4) . ?
C35 H35 0.9500 . ?
C36 C37 1.380(4) . ?
C36 H36 0.9500 . ?
C37 C38 1.371(4) . ?
C37 O53 1.417(4) . ?
C38 C39 1.374(4) . ?
C38 H38 0.9500 . ?
C39 H39 0.9500 . ?
C40 C41 1.386(4) . ?
C40 C45 1.399(4) . ?
C40 S70 1.769(3) . ?
C41 C42 1.382(5) . ?
C41 H41 0.9500 . ?
C42 C43 1.374(5) . ?
C42 H42 0.9500 . ?
C43 C44 1.371(5) . ?
C43 N50 1.475(4) . ?
C44 C45 1.372(5) . ?
C44 H44 0.9500 . ?
C45 N60 1.472(4) . ?
N49 O61 1.212(4) . ?
N49 O62 1.212(4) . ?
N50 O67 1.217(4) . ?
N50 O68 1.219(4) . ?
O53 S70 1.586(2) . ?
O54 S70 1.418(2) . ?
O55 S70 1.421(2) . ?
O56 S69 1.575(2) . ?
O57 S69 1.419(2) . ?
O58 S69 1.415(2) . ?
N59 O63 1.218(4) . ?
N59 O64 1.219(4) . ?
N60 O65 1.208(4) . ?
N60 O66 1.216(4) . ?

loop_
_geom_hbond_atom_site_label_D
_geom_hbond_atom_site_label_H
_geom_hbond_atom_site_label_A
_geom_hbond_distance_DH
_geom_hbond_distance_HA
_geom_hbond_distance_DA
_geom_hbond_angle_DHA
_geom_hbond_site_symmetry_A
_geom_hbond_publ_flag
C9 H9 O55 0.95 2.52 3.449(4) 165.6 2_656 yes
C26 H26 O57 0.95 2.32 2.927(4) 121.3 . yes
C29 H29 F71 0.95 2.58 3.041(4) 110.4 4_575 yes

loop_
_geom_torsion_atom_site_label_1
_geom_torsion_atom_site_label_2
_geom_torsion_atom_site_label_3
_geom_torsion_atom_site_label_4
_geom_torsion
_geom_torsion_site_symmetry_1
_geom_torsion_site_symmetry_2
_geom_torsion_site_symmetry_3
_geom_torsion_site_symmetry_4
_geom_torsion_publ_flag
C7 C2 C3 C4 0.8(5) . . . . ?
C8 C2 C3 C4 178.9(3) . . . . ?
C2 C3 C4 C5 -0.4(6) . . . . ?
C3 C4 C5 C6 0.7(6) . . . . ?
C4 C5 C6 C7 -1.4(7) . . . . ?
C5 C6 C7 C2 1.8(6) . . . . ?
C3 C2 C7 C6 -1.5(5) . . . . ?
C8 C2 C7 C6 -179.5(3) . . . . ?
C3 C2 C8 C9 34.4(5) . . . . ?
C7 C2 C8 C9 -147.6(4) . . . . ?
C3 C2 C8 C11 -143.5(3) . . . . ?
C7 C2 C8 C11 34.5(5) . . . . ?
C11 C8 C9 C10 -3.7(4) . . . . ?
C2 C8 C9 C10 178.1(3) . . . . ?
C8 C9 C10 N48 3.7(4) . . . . ?
C8 C9 C10 C22 -170.8(3) . . . . ?
C9 C8 C11 N46 -171.2(3) . . . . ?
C2 C8 C11 N46 7.1(5) . . . . ?
C9 C8 C11 N48 2.5(4) . . . . ?
C2 C8 C11 N48 -179.1(3) . . . . ?
N46 C12 C13 C14 -175.9(3) . . . . ?
N47 C12 C13 C14 2.4(4) . . . . ?
N46 C12 C13 C16 5.1(5) . . . . ?
N47 C12 C13 C16 -176.5(3) . . . . ?
C12 C13 C14 C15 -2.2(4) . . . . ?
C16 C13 C14 C15 176.7(3) . . . . ?
C13 C14 C15 N47 1.3(4) . . . . ?
C13 C14 C15 C34 -178.0(3) . . . . ?
C14 C13 C16 C21 -155.3(3) . . . . ?
C12 C13 C16 C21 23.4(5) . . . . ?
C14 C13 C16 C17 23.2(5) . . . . ?
C12 C13 C16 C17 -158.0(3) . . . . ?
C21 C16 C17 C18 -0.6(5) . . . . ?
C13 C16 C17 C18 -179.2(3) . . . . ?
C16 C17 C18 C19 1.2(5) . . . . ?
C17 C18 C19 C20 -0.9(6) . . . . ?
C18 C19 C20 C21 0.1(6) . . . . ?
C19 C20 C21 C16 0.5(6) . . . . ?
C17 C16 C21 C20 -0.2(5) . . . . ?
C13 C16 C21 C20 178.4(3) . . . . ?
N48 C10 C22 C23 -34.5(5) . . . . ?
C9 C10 C22 C23 139.1(3) . . . . ?
N48 C10 C22 C27 152.1(3) . . . . ?
C9 C10 C22 C27 -34.3(5) . . . . ?
C27 C22 C23 C24 1.6(5) . . . . ?
C10 C22 C23 C24 -171.8(3) . . . . ?
C22 C23 C24 C25 0.2(5) . . . . ?
C23 C24 C25 C26 -1.7(5) . . . . ?
C23 C24 C25 O56 170.3(3) . . . . ?
C24 C25 C26 C27 1.4(5) . . . . ?
O56 C25 C26 C27 -170.0(3) . . . . ?
C25 C26 C27 C22 0.5(5) . . . . ?
C23 C22 C27 C26 -2.0(5) . . . . ?
C10 C22 C27 C26 171.7(3) . . . . ?
C33 C28 C29 C30 -1.0(5) . . . . ?
S69 C28 C29 C30 174.2(2) . . . . ?
C28 C29 C30 C31 -3.0(5) . . . . ?
C29 C30 C31 C32 3.5(5) . . . . ?
C29 C30 C31 N59 -175.9(3) . . . . ?
C30 C31 C32 C33 0.0(5) . . . . ?
N59 C31 C32 C33 179.5(3) . . . . ?
C31 C32 C33 C28 -4.2(5) . . . . ?
C31 C32 C33 N49 174.7(3) . . . . ?
C29 C28 C33 C32 4.7(5) . . . . ?
S69 C28 C33 C32 -170.2(2) . . . . ?
C29 C28 C33 N49 -174.1(3) . . . . ?
S69 C28 C33 N49 11.0(4) . . . . ?
N47 C15 C34 C35 148.4(3) . . . . ?
C14 C15 C34 C35 -32.4(5) . . . . ?
N47 C15 C34 C39 -34.9(5) . . . . ?
C14 C15 C34 C39 144.3(3) . . . . ?
C39 C34 C35 C36 4.1(5) . . . . ?
C15 C34 C35 C36 -179.0(3) . . . . ?
C34 C35 C36 C37 -0.3(5) . . . . ?
C35 C36 C37 C38 -3.0(5) . . . . ?
C35 C36 C37 O53 -179.9(3) . . . . ?
C36 C37 C38 C39 2.3(5) . . . . ?
O53 C37 C38 C39 179.3(3) . . . . ?
C37 C38 C39 C34 1.8(5) . . . . ?
C35 C34 C39 C38 -4.8(5) . . . . ?
C15 C34 C39 C38 178.4(3) . . . . ?
C45 C40 C41 C42 -0.4(5) . . . . ?
S70 C40 C41 C42 -171.9(3) . . . . ?
C40 C41 C42 C43 0.0(5) . . . . ?
C41 C42 C43 C44 0.4(5) . . . . ?
C41 C42 C43 N50 176.5(3) . . . . ?
C42 C43 C44 C45 -0.4(5) . . . . ?
N50 C43 C44 C45 -176.5(3) . . . . ?
C43 C44 C45 C40 0.0(5) . . . . ?
C43 C44 C45 N60 -179.2(3) . . . . ?
C41 C40 C45 C44 0.4(5) . . . . ?
S70 C40 C45 C44 171.2(3) . . . . ?
C41 C40 C45 N60 179.6(3) . . . . ?
S70 C40 C45 N60 -9.6(5) . . . . ?
N48 C11 N46 C12 -4.9(5) . . . . ?
C8 C11 N46 C12 167.9(3) . . . . ?
N47 C12 N46 C11 -2.6(5) . . . . ?
C13 C12 N46 C11 175.5(3) . . . . ?
C14 C15 N47 C12 0.2(3) . . . . ?
C34 C15 N47 C12 179.6(3) . . . . ?
C14 C15 N47 B1 163.4(3) . . . . ?
C34 C15 N47 B1 -17.3(5) . . . . ?
N46 C12 N47 C15 176.7(3) . . . . ?
C13 C12 N47 C15 -1.7(3) . . . . ?
N46 C12 N47 B1 12.0(5) . . . . ?
C13 C12 N47 B1 -166.4(3) . . . . ?
F72 B1 N47 C15 69.8(4) . . . . ?
F71 B1 N47 C15 -52.9(4) . . . . ?
N48 B1 N47 C15 -172.8(3) . . . . ?
F72 B1 N47 C12 -129.4(3) . . . . ?
F71 B1 N47 C12 107.9(3) . . . . ?
N48 B1 N47 C12 -12.0(4) . . . . ?
C9 C10 N48 C11 -2.0(4) . . . . ?
C22 C10 N48 C11 172.4(3) . . . . ?
C9 C10 N48 B1 167.9(3) . . . . ?
C22 C10 N48 B1 -17.7(5) . . . . ?
N46 C11 N48 C10 173.5(3) . . . . ?
C8 C11 N48 C10 -0.3(3) . . . . ?
N46 C11 N48 B1 2.7(5) . . . . ?
C8 C11 N48 B1 -171.1(3) . . . . ?
F72 B1 N48 C10 -42.1(5) . . . . ?
F71 B1 N48 C10 79.9(4) . . . . ?
N47 B1 N48 C10 -163.1(3) . . . . ?
F72 B1 N48 C11 126.3(3) . . . . ?
F71 B1 N48 C11 -111.7(3) . . . . ?
N47 B1 N48 C11 5.3(4) . . . . ?
C32 C33 N49 O61 -128.9(3) . . . . ?
C28 C33 N49 O61 49.9(4) . . . . ?
C32 C33 N49 O62 48.5(5) . . . . ?
C28 C33 N49 O62 -132.7(4) . . . . ?
C44 C43 N50 O67 -14.1(5) . . . . ?
C42 C43 N50 O67 169.6(3) . . . . ?
C44 C43 N50 O68 163.8(3) . . . . ?
C42 C43 N50 O68 -12.5(5) . . . . ?
C38 C37 O53 S70 132.5(3) . . . . ?
C36 C37 O53 S70 -50.4(4) . . . . ?
C26 C25 O56 S69 -49.1(4) . . . . ?
C24 C25 O56 S69 138.9(2) . . . . ?
C30 C31 N59 O63 175.7(3) . . . . ?
C32 C31 N59 O63 -3.8(5) . . . . ?
C30 C31 N59 O64 -4.4(5) . . . . ?
C32 C31 N59 O64 176.1(3) . . . . ?
C44 C45 N60 O65 137.5(3) . . . . ?
C40 C45 N60 O65 -41.7(5) . . . . ?
C44 C45 N60 O66 -41.0(4) . . . . ?
C40 C45 N60 O66 139.7(4) . . . . ?
C25 O56 S69 O58 175.0(2) . . . . ?
C25 O56 S69 O57 45.7(3) . . . . ?
C25 O56 S69 C28 -69.8(3) . . . . ?
C29 C28 S69 O58 -151.4(2) . . . . ?
C33 C28 S69 O58 23.5(3) . . . . ?
C29 C28 S69 O57 -19.1(3) . . . . ?
C33 C28 S69 O57 155.8(3) . . . . ?
C29 C28 S69 O56 97.3(3) . . . . ?
C33 C28 S69 O56 -87.7(3) . . . . ?
C37 O53 S70 O54 -43.1(2) . . . . ?
C37 O53 S70 O55 89.1(2) . . . . ?
C37 O53 S70 C40 -158.2(2) . . . . ?
C41 C40 S70 O54 137.8(3) . . . . ?
C45 C40 S70 O54 -33.2(3) . . . . ?
C41 C40 S70 O55 6.7(3) . . . . ?
C45 C40 S70 O55 -164.3(3) . . . . ?
C41 C40 S70 O53 -106.3(3) . . . . ?
C45 C40 S70 O53 82.7(3) . . . . ?
